data_7716833
loop_
_publ_author_name
'Gilpatrick, Sean T.'
'Obisesan, Oluwatosin A.'
'Parkin, Sean'
'Awuah, Samuel G.'

_publ_section_title
;
 Carbon-phosphorus stapled Au(I) anticancer agents <i>via</i> bisphosphine
 induced reductive elimination.
;
_journal_issue 47
_journal_name_full 'Dalton transactions (Cambridge, England : 2003)'
_journal_page_first 18974
_journal_page_last 18982
_journal_paper_doi 10.1039/d4dt01929f
_journal_volume 53
_journal_year 2024
_chemical_formula_moiety 'C48 H38 Au Cl N O P2, Cl'
_chemical_formula_sum 'C48 H38 Au Cl2 N O P2'
_chemical_formula_weight 974.60
_space_group_crystal_system monoclinic
_space_group_IT_number 15
_space_group_name_Hall '-C 2yc'
_space_group_name_H-M_alt 'C 1 2/c 1'
_atom_sites_solution_hydrogens difmap
_atom_sites_solution_primary direct
_atom_sites_solution_secondary difmap
_audit_creation_method SHELXL-2019/3
_audit_update_record
;
2024-07-26 deposited with the CCDC.	2024-08-08 downloaded from the CCDC.
;
_cell_angle_alpha 90
_cell_angle_beta 104.352(1)
_cell_angle_gamma 90
_cell_formula_units_Z 8
_cell_length_a 27.5637(5)
_cell_length_b 10.7433(2)
_cell_length_c 30.4501(5)
_cell_measurement_reflns_used 9850
_cell_measurement_temperature 100.0(2)
_cell_measurement_theta_max 74.48
_cell_measurement_theta_min 4.55
_cell_volume 8735.6(3)
_computing_cell_refinement '<i>APEX5</i> (Bruker-AXS, 2023)'
_computing_data_collection '<i>APEX5</i> (Bruker-AXS, 2023)'
_computing_data_reduction '<i>APEX5</i> (Bruker-AXS, 2023)'
_computing_molecular_graphics '<i>XP in SHELXTL</i> (Sheldrick, 2008)'
_computing_publication_material '<i>SHELX</i> (Sheldrick, 2008) and <i>CIFFIX</i> (Parkin, 2013)'
_computing_structure_refinement '<i>SHELXL-2019/2</i> (Sheldrick, 2015b)'
_computing_structure_solution '<i>SHELXT</i> (Sheldrick, 2015a)'
_diffrn_ambient_temperature 100.0(2)
_diffrn_detector_area_resol_mean 7.41
_diffrn_measured_fraction_theta_full 0.989
_diffrn_measured_fraction_theta_max 0.978
_diffrn_measurement_device_type 'Bruker D8 Venture dual source'
_diffrn_measurement_method '\f and \w scans'
_diffrn_radiation_type CuK\a
_diffrn_radiation_wavelength 1.54178
_diffrn_reflns_av_R_equivalents 0.0323
_diffrn_reflns_av_unetI/netI 0.0278
_diffrn_reflns_Laue_measured_fraction_full 0.989
_diffrn_reflns_Laue_measured_fraction_max 0.978
_diffrn_reflns_limit_h_max 34
_diffrn_reflns_limit_h_min -31
_diffrn_reflns_limit_k_max 13
_diffrn_reflns_limit_k_min -13
_diffrn_reflns_limit_l_max 37
_diffrn_reflns_limit_l_min -37
_diffrn_reflns_number 53578
_diffrn_reflns_point_group_measured_fraction_full 0.989
_diffrn_reflns_point_group_measured_fraction_max 0.978
_diffrn_reflns_theta_full 67.679
_diffrn_reflns_theta_max 74.799
_diffrn_reflns_theta_min 3.310
_diffrn_source microsource
_exptl_absorpt_coefficient_mu 8.421
_exptl_absorpt_correction_T_max 0.587
_exptl_absorpt_correction_T_min 0.355
_exptl_absorpt_correction_type multi-scan
_exptl_absorpt_process_details '<i>SADABS</i> (Krause <i>et al</i>., 2015)'
_exptl_crystal_colour colourless
_exptl_crystal_density_diffrn 1.482
_exptl_crystal_description 'cut block'
_exptl_crystal_F_000 3872
_exptl_crystal_size_max 0.200
_exptl_crystal_size_mid 0.150
_exptl_crystal_size_min 0.070
_refine_diff_density_max 0.887
_refine_diff_density_min -1.179
_refine_diff_density_rms 0.106
_refine_ls_extinction_coef 0.000058(5)
_refine_ls_extinction_expression Fc^*^=kFc[1+0.001xFc^2^\l^3^/sin(2\q)]^-1/4^
_refine_ls_extinction_method 'SHELXL-2019/2 (Sheldrick 2019)'
_refine_ls_goodness_of_fit_ref 1.179
_refine_ls_hydrogen_treatment constr
_refine_ls_matrix_type full
_refine_ls_number_parameters 498
_refine_ls_number_reflns 8803
_refine_ls_number_restraints 3
_refine_ls_restrained_S_all 1.179
_refine_ls_R_factor_all 0.0394
_refine_ls_R_factor_gt 0.0386
_refine_ls_shift/su_max 0.001
_refine_ls_shift/su_mean 0.000
_refine_ls_structure_factor_coef Fsqd
_refine_ls_weighting_details 'w=1/[\s^2^(Fo^2^)+83.6045P] where P=(Fo^2^+2Fc^2^)/3'
_refine_ls_weighting_scheme calc
_refine_ls_wR_factor_gt 0.0863
_refine_ls_wR_factor_ref 0.0874
_reflns_Friedel_coverage 0.000
_reflns_number_gt 8613
_reflns_number_total 8803
_reflns_threshold_expression 'I > 2\s(I)'
_cod_data_source_file d4dt01929f2.cif
_cod_data_source_block c24009s
_cod_depositor_comments 'Adding full bibliography for 7716832--7716833.cif.'
_cod_original_sg_symbol_H-M 'C 2/c'
_cod_database_code 7716833
_shelx_shelxl_version_number 2019/3
_platon_squeeze_void_probe_radius 1.20
_shelx_space_group_comment
; 
The symmetry employed for this shelxl refinement is uniquely defined 
by the following loop, which should always be used as a source of 
symmetry information in preference to the above space-group names. 
They are only intended as comments. 
;
_shelx_estimated_absorpt_t_min 0.284
_shelx_estimated_absorpt_t_max 0.590
_exptl_absorpt_special_details
; 
In addition to absorption, multi-scan techniques also correct other slowly 
varying changes in scale factor over reciprocal space, such as those caused 
by X-ray beam inhomogeneity, goniometer imperfection, crystal decomposition, 
crystal longer than the X-ray beam cross section, absorption by the crystal 
mount, scan truncation etc. These account, by and large, for the difference 
between SHELX estimates of Tmin and Tmax and the _exptl_absorpt_correction_ 
values. 
;

loop_
_space_group_symop_operation_xyz
'x, y, z'
'-x, y, -z+1/2'
'x+1/2, y+1/2, z'
'-x+1/2, y+1/2, -z+1/2'
'-x, -y, -z'
'x, -y, z-1/2'
'-x+1/2, -y+1/2, -z'
'x+1/2, -y+1/2, z-1/2'

loop_
_atom_site_label
_atom_site_type_symbol
_atom_site_fract_x
_atom_site_fract_y
_atom_site_fract_z
_atom_site_U_iso_or_equiv
_atom_site_adp_type
_atom_site_occupancy
_atom_site_site_symmetry_order
_atom_site_calc_flag
_atom_site_refinement_flags_posn
_atom_site_refinement_flags_adp
_atom_site_refinement_flags_occupancy
_atom_site_disorder_assembly
_atom_site_disorder_group
Au1 Au 0.35535(2) 0.00259(2) 0.47948(2) 0.02274(8) Uani 1 1 d . . . . .
Cl1 Cl 0.30973(4) -0.17080(9) 0.45345(4) 0.0320(2) Uani 1 1 d . . . . .
P1 P 0.39849(3) 0.17189(9) 0.50765(3) 0.0197(2) Uani 1 1 d . . . . .
P2 P 0.31039(3) 0.26537(9) 0.32998(3) 0.01820(19) Uani 1 1 d . U . . .
O1 O 0.39471(10) 0.1997(3) 0.41026(9) 0.0231(6) Uani 1 1 d . . . . .
N1 N 0.21191(15) 0.5682(4) 0.38938(14) 0.0364(9) Uani 1 1 d . . . . .
C1 C 0.45087(16) 0.2116(4) 0.48381(14) 0.0248(8) Uani 1 1 d . . . . .
C2 C 0.49899(15) 0.2342(5) 0.51107(15) 0.0297(10) Uani 1 1 d . . . . .
H2 H 0.505300 0.226168 0.543055 0.036 Uiso 1 1 calc R U . . .
C3 C 0.53750(16) 0.2684(5) 0.49157(17) 0.0352(11) Uani 1 1 d . . . . .
H3 H 0.570162 0.282424 0.510231 0.042 Uiso 1 1 calc R U . . .
C4 C 0.52850(16) 0.2821(5) 0.44490(16) 0.0314(10) Uani 1 1 d . . . . .
H4 H 0.554743 0.308512 0.431886 0.038 Uiso 1 1 calc R U . . .
C5 C 0.48113(15) 0.2574(4) 0.41700(15) 0.0268(9) Uani 1 1 d . . . . .
H5 H 0.475014 0.265184 0.385015 0.032 Uiso 1 1 calc R U . . .
C6 C 0.44333(14) 0.2215(4) 0.43668(14) 0.0226(8) Uani 1 1 d . . . . .
C7 C 0.39030(15) 0.1148(4) 0.37529(14) 0.0227(8) Uani 1 1 d . . . . .
C8 C 0.42102(16) 0.0109(4) 0.37909(16) 0.0283(9) Uani 1 1 d . . . . .
H8 H 0.447211 -0.001679 0.405606 0.034 Uiso 1 1 calc R U . . .
C9 C 0.41307(16) -0.0746(4) 0.34364(16) 0.0294(9) Uani 1 1 d . . . . .
H9 H 0.433971 -0.145939 0.346267 0.035 Uiso 1 1 calc R U . . .
C10 C 0.37557(16) -0.0577(4) 0.30499(16) 0.0287(9) Uani 1 1 d . . . . .
H10 H 0.370864 -0.116281 0.280929 0.034 Uiso 1 1 calc R U . . .
C11 C 0.34473(16) 0.0450(4) 0.30130(15) 0.0251(8) Uani 1 1 d . . . . .
H11 H 0.318371 0.055946 0.274795 0.030 Uiso 1 1 calc R U . . .
C12 C 0.35187(14) 0.1331(4) 0.33617(14) 0.0209(8) Uani 1 1 d . . . . .
C13 C 0.26207(14) 0.2345(4) 0.35903(12) 0.0179(7) Uani 1 1 d . . . . .
C14 C 0.26534(15) 0.1213(4) 0.38257(13) 0.0198(8) Uani 1 1 d . . . . .
H14 H 0.293782 0.069228 0.385249 0.024 Uiso 1 1 calc R U . . .
C15 C 0.22697(15) 0.0857(4) 0.40190(13) 0.0217(8) Uani 1 1 d . . . . .
H15 H 0.229051 0.009072 0.417818 0.026 Uiso 1 1 calc R U . . .
C16 C 0.18567(15) 0.1618(4) 0.39802(14) 0.0252(8) Uani 1 1 d . . . . .
H16 H 0.159284 0.137001 0.411119 0.030 Uiso 1 1 calc R U . . .
C17 C 0.18265(15) 0.2739(4) 0.37508(14) 0.0234(8) Uani 1 1 d . . . . .
H17 H 0.154364 0.326064 0.373202 0.028 Uiso 1 1 calc R U . . .
C18 C 0.22027(14) 0.3121(4) 0.35467(13) 0.0200(8) Uani 1 1 d . . . . .
C19 C 0.21178(15) 0.4296(4) 0.32597(14) 0.0246(8) Uani 1 1 d . . . . .
H19A H 0.244216 0.456433 0.320662 0.030 Uiso 1 1 calc R U . . .
H19B H 0.189172 0.409559 0.296125 0.030 Uiso 1 1 calc R U . . .
C20 C 0.18962(15) 0.5371(4) 0.34652(14) 0.0235(8) Uani 1 1 d . . . . .
C21 C 0.14925(16) 0.6020(4) 0.32083(15) 0.0263(9) Uani 1 1 d . . . . .
H21 H 0.134048 0.576720 0.290661 0.032 Uiso 1 1 calc R U . . .
C22 C 0.13127(18) 0.7032(5) 0.33924(18) 0.0372(11) Uani 1 1 d . . . . .
H22 H 0.103457 0.748839 0.322065 0.045 Uiso 1 1 calc R U . . .
C23 C 0.15425(19) 0.7378(5) 0.38314(18) 0.0369(11) Uani 1 1 d . . . . .
H23 H 0.143086 0.808842 0.396419 0.044 Uiso 1 1 calc R U . . .
C24 C 0.19315(19) 0.6683(5) 0.40705(17) 0.0404(12) Uani 1 1 d . . . . .
H24 H 0.207962 0.690733 0.437608 0.048 Uiso 1 1 calc R U . . .
C25 C 0.36079(15) 0.3121(4) 0.50038(13) 0.0212(8) Uani 1 1 d . . . . .
C26 C 0.38246(14) 0.4291(4) 0.51161(14) 0.0223(8) Uani 1 1 d . . . . .
H26 H 0.417840 0.437661 0.520704 0.027 Uiso 1 1 calc R U . . .
C27 C 0.35175(16) 0.5330(4) 0.50936(14) 0.0252(8) Uani 1 1 d . . . . .
H27 H 0.366301 0.612154 0.518150 0.030 Uiso 1 1 calc R U . . .
C28 C 0.30010(16) 0.5222(4) 0.49441(13) 0.0227(8) Uani 1 1 d . . . . .
H28 H 0.279431 0.593564 0.492973 0.027 Uiso 1 1 calc R U . . .
C29 C 0.27875(15) 0.4065(4) 0.48156(13) 0.0232(8) Uani 1 1 d . . . . .
H29 H 0.243487 0.399268 0.470362 0.028 Uiso 1 1 calc R U . . .
C30 C 0.30870(14) 0.3017(4) 0.48504(12) 0.0187(7) Uani 1 1 d . . . . .
H30 H 0.293856 0.222455 0.476986 0.022 Uiso 1 1 calc R U . . .
C31 C 0.42523(14) 0.1509(4) 0.56816(14) 0.0240(8) Uani 1 1 d . . . . .
C32 C 0.43854(15) 0.2495(4) 0.59876(15) 0.0276(9) Uani 1 1 d . . . . .
H32 H 0.434894 0.333068 0.588279 0.033 Uiso 1 1 calc R U . . .
C33 C 0.45711(17) 0.2243(5) 0.64450(16) 0.0345(10) Uani 1 1 d . . . . .
H33 H 0.465585 0.291309 0.665369 0.041 Uiso 1 1 calc R U . . .
C34 C 0.46347(18) 0.1033(5) 0.66019(17) 0.0378(11) Uani 1 1 d . . . . .
H34 H 0.476621 0.087430 0.691586 0.045 Uiso 1 1 calc R U . . .
C35 C 0.45080(18) 0.0063(5) 0.63046(17) 0.0374(11) Uani 1 1 d . . . . .
H35 H 0.454999 -0.076892 0.641320 0.045 Uiso 1 1 calc R U . . .
C36 C 0.43180(17) 0.0288(4) 0.58441(16) 0.0304(9) Uani 1 1 d . . . . .
H36 H 0.423261 -0.039034 0.563929 0.036 Uiso 1 1 calc R U . . .
C37 C 0.27977(15) 0.2787(4) 0.27050(13) 0.0239(8) Uani 1 1 d . . . . .
C38 C 0.23754(16) 0.2063(4) 0.25318(14) 0.0278(9) Uani 1 1 d . . . . .
H38 H 0.224382 0.154737 0.272788 0.033 Uiso 1 1 calc R U . . .
C39 C 0.2146(2) 0.2097(5) 0.20702(15) 0.0401(12) Uani 1 1 d . . . . .
H39 H 0.186083 0.159350 0.195006 0.048 Uiso 1 1 calc R U . . .
C40 C 0.2332(2) 0.2861(6) 0.17871(16) 0.0477(15) Uani 1 1 d . . . . .
H40 H 0.217245 0.289057 0.147272 0.057 Uiso 1 1 calc R U . . .
C41 C 0.2748(2) 0.3578(5) 0.19581(17) 0.0472(15) Uani 1 1 d . . . . .
H41 H 0.287716 0.408808 0.175890 0.057 Uiso 1 1 calc R U . . .
C42 C 0.29837(19) 0.3569(5) 0.24188(16) 0.0347(11) Uani 1 1 d . . . . .
H42 H 0.326565 0.408619 0.253620 0.042 Uiso 1 1 calc R U . . .
C43 C 0.34771(15) 0.4029(4) 0.35116(13) 0.0213(7) Uani 1 1 d . U . . .
C44 C 0.33421(17) 0.4783(4) 0.38245(14) 0.0263(9) Uani 1 1 d . . . . .
H44 H 0.304978 0.461608 0.392658 0.032 Uiso 1 1 calc R U . . .
C45 C 0.3646(2) 0.5802(4) 0.39886(15) 0.0361(11) Uani 1 1 d . . . . .
H45 H 0.356070 0.634881 0.420283 0.043 Uiso 1 1 calc R U . . .
C46 C 0.4071(2) 0.6014(5) 0.38393(18) 0.0418(13) Uani 1 1 d . . . . .
H46 H 0.427700 0.671042 0.395197 0.050 Uiso 1 1 calc R U . . .
C47 C 0.42014(19) 0.5241(5) 0.3532(2) 0.0457(14) Uani 1 1 d . . . . .
H47 H 0.449763 0.539704 0.343505 0.055 Uiso 1 1 calc R U . . .
C48 C 0.39018(17) 0.4225(4) 0.33613(18) 0.0339(10) Uani 1 1 d . . . . .
H48 H 0.398805 0.368192 0.314647 0.041 Uiso 1 1 calc R U . . .
Cl2 Cl 0.45237(8) 0.55135(17) 0.65756(6) 0.0729(5) Uani 1 1 d . . . . .

loop_
_atom_site_aniso_label
_atom_site_aniso_U_11
_atom_site_aniso_U_22
_atom_site_aniso_U_33
_atom_site_aniso_U_23
_atom_site_aniso_U_13
_atom_site_aniso_U_12
Au1 0.02182(10) 0.0187(1) 0.02675(11) 0.00018(6) 0.00423(6) -0.00194(6)
Cl1 0.0339(5) 0.0166(5) 0.0413(6) -0.0012(4) 0.0012(4) -0.0041(4)
P1 0.0137(4) 0.0185(5) 0.0261(5) 0.0014(4) 0.0033(4) -0.0031(4)
P2 0.0160(4) 0.0201(5) 0.0192(4) 0.0016(4) 0.0055(3) 0.0015(4)
O1 0.0138(12) 0.0286(15) 0.0248(14) 0.0008(12) 0.0013(10) -0.0013(11)
N1 0.028(2) 0.047(2) 0.032(2) -0.0055(18) 0.0047(16) 0.0042(18)
C1 0.025(2) 0.020(2) 0.029(2) 0.0006(16) 0.0063(16) -0.0011(16)
C2 0.020(2) 0.039(3) 0.029(2) -0.0034(19) 0.0057(17) -0.0086(18)
C3 0.016(2) 0.048(3) 0.041(3) -0.002(2) 0.0046(18) -0.0110(19)
C4 0.021(2) 0.040(3) 0.037(2) -0.003(2) 0.0128(18) -0.0094(18)
C5 0.022(2) 0.031(2) 0.030(2) 0.0009(18) 0.0091(16) -0.0015(17)
C6 0.0157(18) 0.021(2) 0.028(2) 0.0009(16) 0.0008(15) -0.0010(15)
C7 0.0189(18) 0.021(2) 0.029(2) 0.0021(16) 0.0068(16) -0.0044(15)
C8 0.023(2) 0.024(2) 0.036(2) 0.0056(18) 0.0039(17) 0.0010(17)
C9 0.026(2) 0.017(2) 0.046(3) 0.0015(18) 0.0104(19) -0.0002(16)
C10 0.026(2) 0.024(2) 0.039(2) -0.0028(18) 0.0137(18) -0.0016(17)
C11 0.023(2) 0.026(2) 0.028(2) -0.0009(17) 0.0091(16) -0.0005(16)
C12 0.0194(18) 0.0192(19) 0.026(2) 0.0020(15) 0.0089(15) 0.0000(15)
C13 0.0179(17) 0.0205(19) 0.0153(17) -0.0008(14) 0.0039(14) -0.0034(14)
C14 0.0211(18) 0.0197(19) 0.0186(18) -0.0007(15) 0.0052(14) -0.0004(15)
C15 0.0240(19) 0.022(2) 0.0188(18) 0.0014(15) 0.0048(15) -0.0036(16)
C16 0.022(2) 0.030(2) 0.025(2) 0.0019(17) 0.0083(16) -0.0048(17)
C17 0.0162(18) 0.029(2) 0.027(2) 0.0006(17) 0.0076(15) 0.0013(16)
C18 0.0206(18) 0.0219(19) 0.0171(17) -0.0013(15) 0.0039(14) -0.0014(15)
C19 0.022(2) 0.027(2) 0.024(2) 0.0026(17) 0.0058(16) 0.0048(16)
C20 0.023(2) 0.022(2) 0.028(2) 0.0003(16) 0.0103(16) -0.0005(16)
C21 0.024(2) 0.029(2) 0.026(2) 0.0049(17) 0.0065(16) 0.0099(17)
C22 0.033(2) 0.035(3) 0.046(3) 0.007(2) 0.014(2) 0.012(2)
C23 0.045(3) 0.026(2) 0.046(3) -0.010(2) 0.024(2) -0.003(2)
C24 0.036(3) 0.050(3) 0.034(3) -0.012(2) 0.006(2) -0.006(2)
C25 0.0234(19) 0.0204(19) 0.0193(18) 0.0009(15) 0.0042(15) -0.0055(15)
C26 0.0156(18) 0.023(2) 0.027(2) 0.0031(16) 0.0037(15) -0.0067(15)
C27 0.026(2) 0.022(2) 0.027(2) -0.0002(16) 0.0055(16) -0.0066(16)
C28 0.027(2) 0.0196(19) 0.0232(19) 0.0047(15) 0.0084(16) 0.0030(16)
C29 0.023(2) 0.025(2) 0.0211(19) 0.0051(16) 0.0052(15) -0.0022(16)
C30 0.0159(17) 0.0216(19) 0.0174(17) 0.0014(14) 0.0018(14) -0.0072(14)
C31 0.0135(17) 0.028(2) 0.031(2) 0.0046(17) 0.0053(15) 0.0002(15)
C32 0.0166(19) 0.030(2) 0.036(2) 0.0020(18) 0.0054(16) 0.0018(16)
C33 0.024(2) 0.042(3) 0.034(2) -0.004(2) 0.0017(18) 0.0052(19)
C34 0.031(2) 0.050(3) 0.030(2) 0.008(2) 0.0032(19) 0.002(2)
C35 0.029(2) 0.040(3) 0.040(3) 0.016(2) 0.0025(19) -0.001(2)
C36 0.026(2) 0.026(2) 0.037(2) 0.0037(18) 0.0053(18) 0.0007(17)
C37 0.026(2) 0.026(2) 0.0201(19) 0.0009(16) 0.0077(16) 0.0110(17)
C38 0.027(2) 0.030(2) 0.023(2) -0.0043(17) -0.0006(16) 0.0082(17)
C39 0.045(3) 0.044(3) 0.024(2) -0.010(2) -0.004(2) 0.025(2)
C40 0.062(4) 0.057(3) 0.019(2) -0.001(2) 0.000(2) 0.035(3)
C41 0.071(4) 0.051(3) 0.027(2) 0.016(2) 0.027(3) 0.032(3)
C42 0.041(3) 0.037(3) 0.029(2) 0.0069(19) 0.016(2) 0.015(2)
C43 0.0241(19) 0.0159(15) 0.0239(19) 0.0070(13) 0.0060(15) 0.0028(12)
C44 0.035(2) 0.019(2) 0.022(2) 0.0046(16) 0.0001(17) -0.0044(17)
C45 0.052(3) 0.024(2) 0.025(2) 0.0032(18) -0.004(2) -0.010(2)
C46 0.041(3) 0.028(3) 0.044(3) 0.011(2) -0.012(2) -0.015(2)
C47 0.028(2) 0.040(3) 0.065(4) 0.018(3) 0.003(2) -0.013(2)
C48 0.024(2) 0.026(2) 0.051(3) 0.006(2) 0.008(2) -0.0002(18)
Cl2 0.0942(13) 0.0527(9) 0.0710(11) 0.0053(8) 0.0188(9) 0.0301(9)

loop_
_atom_type_symbol
_atom_type_description
_atom_type_scat_dispersion_real
_atom_type_scat_dispersion_imag
_atom_type_scat_source
C C 0.0181 0.0091 'International Tables Vol C Tables 4.2.6.8 and 6.1.1.4'
H H 0.0000 0.0000 'International Tables Vol C Tables 4.2.6.8 and 6.1.1.4'
Au Au -4.4197 7.2980 'International Tables Vol C Tables 4.2.6.8 and 6.1.1.4'
Cl Cl 0.3639 0.7018 'International Tables Vol C Tables 4.2.6.8 and 6.1.1.4'
N N 0.0311 0.0180 'International Tables Vol C Tables 4.2.6.8 and 6.1.1.4'
O O 0.0492 0.0322 'International Tables Vol C Tables 4.2.6.8 and 6.1.1.4'
P P 0.2955 0.4335 'International Tables Vol C Tables 4.2.6.8 and 6.1.1.4'

loop_
_geom_angle_atom_site_label_1
_geom_angle_atom_site_label_2
_geom_angle_atom_site_label_3
_geom_angle
_geom_angle_site_symmetry_1
_geom_angle_site_symmetry_3
_geom_angle_publ_flag
P1 Au1 Cl1 177.41(4) . . ?
C25 P1 C1 104.11(19) . . ?
C25 P1 C31 107.61(19) . . ?
C1 P1 C31 105.70(19) . . ?
C25 P1 Au1 113.39(13) . . ?
C1 P1 Au1 116.01(14) . . ?
C31 P1 Au1 109.42(14) . . ?
C13 P2 C12 109.26(18) . . ?
C13 P2 C37 106.77(18) . . ?
C12 P2 C37 107.10(19) . . ?
C13 P2 C43 113.31(18) . . ?
C12 P2 C43 108.28(18) . . ?
C37 P2 C43 111.92(19) . . ?
C7 O1 C6 116.2(3) . . ?
C20 N1 C24 117.1(4) . . ?
C2 C1 C6 118.1(4) . . ?
C2 C1 P1 122.2(3) . . ?
C6 C1 P1 119.7(3) . . ?
C3 C2 C1 120.3(4) . . ?
C3 C2 H2 119.8 . . ?
C1 C2 H2 119.8 . . ?
C2 C3 C4 120.3(4) . . ?
C2 C3 H3 119.9 . . ?
C4 C3 H3 119.9 . . ?
C3 C4 C5 120.4(4) . . ?
C3 C4 H4 119.8 . . ?
C5 C4 H4 119.8 . . ?
C6 C5 C4 118.8(4) . . ?
C6 C5 H5 120.6 . . ?
C4 C5 H5 120.6 . . ?
C5 C6 O1 121.0(4) . . ?
C5 C6 C1 122.0(4) . . ?
O1 C6 C1 116.9(4) . . ?
O1 C7 C8 122.0(4) . . ?
O1 C7 C12 117.8(4) . . ?
C8 C7 C12 120.1(4) . . ?
C7 C8 C9 119.4(4) . . ?
C7 C8 H8 120.3 . . ?
C9 C8 H8 120.3 . . ?
C10 C9 C8 121.2(4) . . ?
C10 C9 H9 119.4 . . ?
C8 C9 H9 119.4 . . ?
C9 C10 C11 119.6(4) . . ?
C9 C10 H10 120.2 . . ?
C11 C10 H10 120.2 . . ?
C10 C11 C12 120.7(4) . . ?
C10 C11 H11 119.6 . . ?
C12 C11 H11 119.6 . . ?
C7 C12 C11 119.0(4) . . ?
C7 C12 P2 121.8(3) . . ?
C11 C12 P2 119.2(3) . . ?
C18 C13 C14 120.7(3) . . ?
C18 C13 P2 122.3(3) . . ?
C14 C13 P2 116.6(3) . . ?
C15 C14 C13 119.8(4) . . ?
C15 C14 H14 120.1 . . ?
C13 C14 H14 120.1 . . ?
C16 C15 C14 120.0(4) . . ?
C16 C15 H15 120.0 . . ?
C14 C15 H15 120.0 . . ?
C15 C16 C17 120.2(4) . . ?
C15 C16 H16 119.9 . . ?
C17 C16 H16 119.9 . . ?
C16 C17 C18 121.4(4) . . ?
C16 C17 H17 119.3 . . ?
C18 C17 H17 119.3 . . ?
C17 C18 C13 117.9(4) . . ?
C17 C18 C19 118.3(4) . . ?
C13 C18 C19 123.7(3) . . ?
C20 C19 C18 114.6(3) . . ?
C20 C19 H19A 108.6 . . ?
C18 C19 H19A 108.6 . . ?
C20 C19 H19B 108.6 . . ?
C18 C19 H19B 108.6 . . ?
H19A C19 H19B 107.6 . . ?
N1 C20 C21 122.5(4) . . ?
N1 C20 C19 117.3(4) . . ?
C21 C20 C19 120.2(4) . . ?
C22 C21 C20 119.4(4) . . ?
C22 C21 H21 120.3 . . ?
C20 C21 H21 120.3 . . ?
C21 C22 C23 118.9(4) . . ?
C21 C22 H22 120.5 . . ?
C23 C22 H22 120.5 . . ?
C24 C23 C22 118.8(4) . . ?
C24 C23 H23 120.6 . . ?
C22 C23 H23 120.6 . . ?
N1 C24 C23 123.3(5) . . ?
N1 C24 H24 118.4 . . ?
C23 C24 H24 118.4 . . ?
C26 C25 C30 119.7(4) . . ?
C26 C25 P1 121.4(3) . . ?
C30 C25 P1 118.9(3) . . ?
C27 C26 C25 119.4(4) . . ?
C27 C26 H26 120.3 . . ?
C25 C26 H26 120.3 . . ?
C28 C27 C26 120.7(4) . . ?
C28 C27 H27 119.7 . . ?
C26 C27 H27 119.7 . . ?
C27 C28 C29 119.7(4) . . ?
C27 C28 H28 120.1 . . ?
C29 C28 H28 120.1 . . ?
C30 C29 C28 120.2(4) . . ?
C30 C29 H29 119.9 . . ?
C28 C29 H29 119.9 . . ?
C29 C30 C25 120.2(4) . . ?
C29 C30 H30 119.9 . . ?
C25 C30 H30 119.9 . . ?
C36 C31 C32 119.0(4) . . ?
C36 C31 P1 117.3(3) . . ?
C32 C31 P1 123.7(3) . . ?
C33 C32 C31 119.5(4) . . ?
C33 C32 H32 120.2 . . ?
C31 C32 H32 120.2 . . ?
C34 C33 C32 121.0(5) . . ?
C34 C33 H33 119.5 . . ?
C32 C33 H33 119.5 . . ?
C35 C34 C33 119.9(4) . . ?
C35 C34 H34 120.0 . . ?
C33 C34 H34 120.0 . . ?
C34 C35 C36 120.4(5) . . ?
C34 C35 H35 119.8 . . ?
C36 C35 H35 119.8 . . ?
C35 C36 C31 120.2(4) . . ?
C35 C36 H36 119.9 . . ?
C31 C36 H36 119.9 . . ?
C38 C37 C42 120.1(4) . . ?
C38 C37 P2 118.4(3) . . ?
C42 C37 P2 121.4(4) . . ?
C37 C38 C39 119.8(5) . . ?
C37 C38 H38 120.1 . . ?
C39 C38 H38 120.1 . . ?
C40 C39 C38 120.1(5) . . ?
C40 C39 H39 120.0 . . ?
C38 C39 H39 120.0 . . ?
C41 C40 C39 120.2(5) . . ?
C41 C40 H40 119.9 . . ?
C39 C40 H40 119.9 . . ?
C40 C41 C42 121.1(5) . . ?
C40 C41 H41 119.5 . . ?
C42 C41 H41 119.5 . . ?
C41 C42 C37 118.7(5) . . ?
C41 C42 H42 120.6 . . ?
C37 C42 H42 120.6 . . ?
C44 C43 C48 122.7(4) . . ?
C44 C43 P2 119.9(3) . . ?
C48 C43 P2 117.3(3) . . ?
C43 C44 C45 118.1(4) . . ?
C43 C44 H44 121.0 . . ?
C45 C44 H44 121.0 . . ?
C46 C45 C44 119.8(5) . . ?
C46 C45 H45 120.1 . . ?
C44 C45 H45 120.1 . . ?
C47 C46 C45 121.1(5) . . ?
C47 C46 H46 119.5 . . ?
C45 C46 H46 119.5 . . ?
C46 C47 C48 120.2(5) . . ?
C46 C47 H47 119.9 . . ?
C48 C47 H47 119.9 . . ?
C43 C48 C47 118.2(5) . . ?
C43 C48 H48 120.9 . . ?
C47 C48 H48 120.9 . . ?

loop_
_geom_bond_atom_site_label_1
_geom_bond_atom_site_label_2
_geom_bond_distance
_geom_bond_site_symmetry_2
_geom_bond_publ_flag
Au1 P1 2.2254(10) . ?
Au1 Cl1 2.2771(10) . ?
P1 C25 1.813(4) . ?
P1 C1 1.820(4) . ?
P1 C31 1.821(4) . ?
P2 C13 1.803(4) . ?
P2 C12 1.804(4) . ?
P2 C37 1.804(4) . ?
P2 C43 1.824(4) . ?
O1 C7 1.384(5) . ?
O1 C6 1.401(5) . ?
N1 C20 1.340(6) . ?
N1 C24 1.360(7) . ?
C1 C2 1.401(6) . ?
C1 C6 1.402(6) . ?
C2 C3 1.388(6) . ?
C2 H2 0.9500 . ?
C3 C4 1.389(7) . ?
C3 H3 0.9500 . ?
C4 C5 1.395(6) . ?
C4 H4 0.9500 . ?
C5 C6 1.379(6) . ?
C5 H5 0.9500 . ?
C7 C8 1.388(6) . ?
C7 C12 1.398(6) . ?
C8 C9 1.393(7) . ?
C8 H8 0.9500 . ?
C9 C10 1.373(7) . ?
C9 H9 0.9500 . ?
C10 C11 1.380(6) . ?
C10 H10 0.9500 . ?
C11 C12 1.400(6) . ?
C11 H11 0.9500 . ?
C13 C18 1.402(5) . ?
C13 C14 1.403(5) . ?
C14 C15 1.386(5) . ?
C14 H14 0.9500 . ?
C15 C16 1.382(6) . ?
C15 H15 0.9500 . ?
C16 C17 1.385(6) . ?
C16 H16 0.9500 . ?
C17 C18 1.396(5) . ?
C17 H17 0.9500 . ?
C18 C19 1.520(6) . ?
C19 C20 1.512(6) . ?
C19 H19A 0.9900 . ?
C19 H19B 0.9900 . ?
C20 C21 1.380(6) . ?
C21 C22 1.371(6) . ?
C21 H21 0.9500 . ?
C22 C23 1.381(7) . ?
C22 H22 0.9500 . ?
C23 C24 1.360(8) . ?
C23 H23 0.9500 . ?
C24 H24 0.9500 . ?
C25 C26 1.397(6) . ?
C25 C30 1.400(5) . ?
C26 C27 1.392(6) . ?
C26 H26 0.9500 . ?
C27 C28 1.388(6) . ?
C27 H27 0.9500 . ?
C28 C29 1.389(6) . ?
C28 H28 0.9500 . ?
C29 C30 1.385(6) . ?
C29 H29 0.9500 . ?
C30 H30 0.9500 . ?
C31 C36 1.398(6) . ?
C31 C32 1.398(6) . ?
C32 C33 1.386(7) . ?
C32 H32 0.9500 . ?
C33 C34 1.382(7) . ?
C33 H33 0.9500 . ?
C34 C35 1.368(8) . ?
C34 H34 0.9500 . ?
C35 C36 1.391(7) . ?
C35 H35 0.9500 . ?
C36 H36 0.9500 . ?
C37 C38 1.390(6) . ?
C37 C42 1.397(6) . ?
C38 C39 1.391(6) . ?
C38 H38 0.9500 . ?
C39 C40 1.378(9) . ?
C39 H39 0.9500 . ?
C40 C41 1.372(9) . ?
C40 H40 0.9500 . ?
C41 C42 1.392(7) . ?
C41 H41 0.9500 . ?
C42 H42 0.9500 . ?
C43 C44 1.370(6) . ?
C43 C48 1.375(6) . ?
C44 C45 1.395(6) . ?
C44 H44 0.9500 . ?
C45 C46 1.376(8) . ?
C45 H45 0.9500 . ?
C46 C47 1.364(9) . ?
C46 H46 0.9500 . ?
C47 C48 1.389(7) . ?
C47 H47 0.9500 . ?
C48 H48 0.9500 . ?

loop_
_geom_torsion_atom_site_label_1
_geom_torsion_atom_site_label_2
_geom_torsion_atom_site_label_3
_geom_torsion_atom_site_label_4
_geom_torsion
_geom_torsion_site_symmetry_1
_geom_torsion_site_symmetry_2
_geom_torsion_site_symmetry_3
_geom_torsion_site_symmetry_4
_geom_torsion_publ_flag
C25 P1 C1 C2 106.1(4) . . . . ?
C31 P1 C1 C2 -7.1(4) . . . . ?
Au1 P1 C1 C2 -128.5(3) . . . . ?
C25 P1 C1 C6 -73.2(4) . . . . ?
C31 P1 C1 C6 173.6(3) . . . . ?
Au1 P1 C1 C6 52.2(4) . . . . ?
C6 C1 C2 C3 1.5(7) . . . . ?
P1 C1 C2 C3 -177.8(4) . . . . ?
C1 C2 C3 C4 0.9(8) . . . . ?
C2 C3 C4 C5 -2.3(8) . . . . ?
C3 C4 C5 C6 1.2(7) . . . . ?
C4 C5 C6 O1 177.8(4) . . . . ?
C4 C5 C6 C1 1.3(7) . . . . ?
C7 O1 C6 C5 54.6(5) . . . . ?
C7 O1 C6 C1 -128.7(4) . . . . ?
C2 C1 C6 C5 -2.6(6) . . . . ?
P1 C1 C6 C5 176.7(3) . . . . ?
C2 C1 C6 O1 -179.3(4) . . . . ?
P1 C1 C6 O1 0.0(5) . . . . ?
C6 O1 C7 C8 34.9(5) . . . . ?
C6 O1 C7 C12 -148.2(4) . . . . ?
O1 C7 C8 C9 176.7(4) . . . . ?
C12 C7 C8 C9 -0.1(6) . . . . ?
C7 C8 C9 C10 0.3(7) . . . . ?
C8 C9 C10 C11 -0.8(7) . . . . ?
C9 C10 C11 C12 1.2(6) . . . . ?
O1 C7 C12 C11 -176.4(3) . . . . ?
C8 C7 C12 C11 0.5(6) . . . . ?
O1 C7 C12 P2 2.1(5) . . . . ?
C8 C7 C12 P2 179.1(3) . . . . ?
C10 C11 C12 C7 -1.0(6) . . . . ?
C10 C11 C12 P2 -179.6(3) . . . . ?
C13 P2 C12 C7 -81.3(4) . . . . ?
C37 P2 C12 C7 163.4(3) . . . . ?
C43 P2 C12 C7 42.6(4) . . . . ?
C13 P2 C12 C11 97.3(3) . . . . ?
C37 P2 C12 C11 -18.0(4) . . . . ?
C43 P2 C12 C11 -138.8(3) . . . . ?
C12 P2 C13 C18 -170.4(3) . . . . ?
C37 P2 C13 C18 -54.9(4) . . . . ?
C43 P2 C13 C18 68.8(4) . . . . ?
C12 P2 C13 C14 2.9(3) . . . . ?
C37 P2 C13 C14 118.4(3) . . . . ?
C43 P2 C13 C14 -117.9(3) . . . . ?
C18 C13 C14 C15 -0.2(6) . . . . ?
P2 C13 C14 C15 -173.6(3) . . . . ?
C13 C14 C15 C16 -0.1(6) . . . . ?
C14 C15 C16 C17 -0.4(6) . . . . ?
C15 C16 C17 C18 1.3(6) . . . . ?
C16 C17 C18 C13 -1.6(6) . . . . ?
C16 C17 C18 C19 173.7(4) . . . . ?
C14 C13 C18 C17 1.0(6) . . . . ?
P2 C13 C18 C17 174.1(3) . . . . ?
C14 C13 C18 C19 -173.9(4) . . . . ?
P2 C13 C18 C19 -0.9(5) . . . . ?
C17 C18 C19 C20 43.7(5) . . . . ?
C13 C18 C19 C20 -141.3(4) . . . . ?
C24 N1 C20 C21 -0.3(7) . . . . ?
C24 N1 C20 C19 177.3(4) . . . . ?
C18 C19 C20 N1 50.7(5) . . . . ?
C18 C19 C20 C21 -131.8(4) . . . . ?
N1 C20 C21 C22 0.8(7) . . . . ?
C19 C20 C21 C22 -176.6(4) . . . . ?
C20 C21 C22 C23 0.2(7) . . . . ?
C21 C22 C23 C24 -1.7(7) . . . . ?
C20 N1 C24 C23 -1.4(8) . . . . ?
C22 C23 C24 N1 2.3(8) . . . . ?
C1 P1 C25 C26 -46.2(4) . . . . ?
C31 P1 C25 C26 65.7(4) . . . . ?
Au1 P1 C25 C26 -173.2(3) . . . . ?
C1 P1 C25 C30 136.6(3) . . . . ?
C31 P1 C25 C30 -111.5(3) . . . . ?
Au1 P1 C25 C30 9.7(4) . . . . ?
C30 C25 C26 C27 2.9(6) . . . . ?
P1 C25 C26 C27 -174.2(3) . . . . ?
C25 C26 C27 C28 -2.5(6) . . . . ?
C26 C27 C28 C29 0.0(6) . . . . ?
C27 C28 C29 C30 2.1(6) . . . . ?
C28 C29 C30 C25 -1.7(6) . . . . ?
C26 C25 C30 C29 -0.8(6) . . . . ?
P1 C25 C30 C29 176.4(3) . . . . ?
C25 P1 C31 C36 146.3(3) . . . . ?
C1 P1 C31 C36 -102.9(3) . . . . ?
Au1 P1 C31 C36 22.7(4) . . . . ?
C25 P1 C31 C32 -32.7(4) . . . . ?
C1 P1 C31 C32 78.1(4) . . . . ?
Au1 P1 C31 C32 -156.3(3) . . . . ?
C36 C31 C32 C33 -1.1(6) . . . . ?
P1 C31 C32 C33 177.8(3) . . . . ?
C31 C32 C33 C34 1.1(7) . . . . ?
C32 C33 C34 C35 -0.8(7) . . . . ?
C33 C34 C35 C36 0.4(7) . . . . ?
C34 C35 C36 C31 -0.4(7) . . . . ?
C32 C31 C36 C35 0.7(6) . . . . ?
P1 C31 C36 C35 -178.3(3) . . . . ?
C13 P2 C37 C38 -33.2(4) . . . . ?
C12 P2 C37 C38 83.8(4) . . . . ?
C43 P2 C37 C38 -157.7(3) . . . . ?
C13 P2 C37 C42 148.5(3) . . . . ?
C12 P2 C37 C42 -94.6(4) . . . . ?
C43 P2 C37 C42 24.0(4) . . . . ?
C42 C37 C38 C39 1.6(6) . . . . ?
P2 C37 C38 C39 -176.7(3) . . . . ?
C37 C38 C39 C40 -1.0(7) . . . . ?
C38 C39 C40 C41 0.8(7) . . . . ?
C39 C40 C41 C42 -1.2(8) . . . . ?
C40 C41 C42 C37 1.8(7) . . . . ?
C38 C37 C42 C41 -2.0(6) . . . . ?
P2 C37 C42 C41 176.3(3) . . . . ?
C13 P2 C43 C44 -7.0(4) . . . . ?
C12 P2 C43 C44 -128.3(3) . . . . ?
C37 P2 C43 C44 113.8(3) . . . . ?
C13 P2 C43 C48 170.0(3) . . . . ?
C12 P2 C43 C48 48.6(4) . . . . ?
C37 P2 C43 C48 -69.2(4) . . . . ?
C48 C43 C44 C45 1.2(6) . . . . ?
P2 C43 C44 C45 178.0(3) . . . . ?
C43 C44 C45 C46 -0.8(6) . . . . ?
C44 C45 C46 C47 -0.1(7) . . . . ?
C45 C46 C47 C48 0.6(8) . . . . ?
C44 C43 C48 C47 -0.7(7) . . . . ?
P2 C43 C48 C47 -177.5(4) . . . . ?
C46 C47 C48 C43 -0.2(7) . . . . ?

loop_
_platon_squeeze_void_nr
_platon_squeeze_void_average_x
_platon_squeeze_void_average_y
_platon_squeeze_void_average_z
_platon_squeeze_void_volume
_platon_squeeze_void_count_electrons
_platon_squeeze_void_content
1 -0.000 -0.041 0.250 254 89 ' '
2 -0.000 0.041 0.750 254 89 ' '
3 0.500 0.541 0.750 254 89 ' '
4 0.500 0.459 0.250 254 89 ' '
